data_4024362
loop_
_publ_author_name
'Leo A. Paquette'
'Robert D. Dura'
'Isabelle Modolo'

_publ_contact_author_address
;
Department of Chemistry
Ohio State University
Columbus, OH 43210
;
_publ_contact_author_name 'Paquette, Leo'
_publ_section_title
;
Contrasting Responses of Pyrido[2,1-a]isoindol-6-ones and Their Sultam
Counterparts to Photochemical Activation
;
_journal_name_full 'Journal of Organic Chemistry'
_journal_page_first 1982
_journal_page_last 1987
_journal_paper_doi 10.1021/jo802476c
_journal_volume 74
_journal_year 2009
_chemical_compound_source 'synthesis as described'
_chemical_formula_moiety 'C12 H11 N1 O2'
_chemical_formula_sum 'C12 H11 N O2'
_chemical_formula_weight 201.22
_chemical_name_common 'Paquette 1573'
_chemical_name_systematic
;
 ?
;
_space_group_IT_number 61
_symmetry_cell_setting orthorhombic
_symmetry_Int_Tables_number 61
_symmetry_space_group_name_Hall '-P 2ac 2ab'
_symmetry_space_group_name_H-M 'P b c a'
_atom_sites_solution_hydrogens geom
_atom_sites_solution_primary direct
_atom_sites_solution_secondary difmap
_audit_conform_dict_location ftp://ftp.iucr.org/pub/cif_core.dic
_audit_conform_dict_name cif_core.dic
_audit_conform_dict_version 2.4
_audit_creation_date 2008-10-31T14:44:59-00:00
_audit_creation_method 'WinGX routine CIF_UPDATE'
_cell_angle_alpha 90
_cell_angle_beta 90
_cell_angle_gamma 90
_cell_formula_units_Z 8
_cell_length_a 8.7421(1)
_cell_length_b 17.8480(3)
_cell_length_c 12.4786(2)
_cell_measurement_reflns_used 2560
_cell_measurement_temperature 150(2)
_cell_measurement_theta_max 27.485
_cell_measurement_theta_min 2.037
_cell_measurement_wavelength 0.71073
_cell_volume 1947.02(5)
_computing_cell_refinement 'HKL Scalepack (Otwinowski & Minor 1997)'
_computing_data_collection 'Collect (Nonius BV, 1997-2000)'
_computing_data_reduction 'HKL Denzo and Scalepack (Otwinowski & Minor 1997)'
_computing_molecular_graphics 'Ortep-3 for Windows (Farrugia, 1997)'
_computing_publication_material 'WinGX publication routines (Farrugia, 1999)'
_computing_structure_refinement 'SHELXL-97 (Sheldrick, 1997)'
_computing_structure_solution 'SHELXS-97 (Sheldrick, 1997)'
_diffrn_ambient_temperature 150(2)
_diffrn_detector 'CCD plate'
_diffrn_detector_area_resol_mean 9
_diffrn_measured_fraction_theta_full 1
_diffrn_measured_fraction_theta_max 1
_diffrn_measurement_device '95mm CCD camera on \k-goniostat'
_diffrn_measurement_device_type 'Nonius KappaCCD'
_diffrn_measurement_method 'phi and omega scans'
_diffrn_orient_matrix_type 'by Nonius Collect from scalepack cell'
_diffrn_orient_matrix_UB_11 0.349849E-1
_diffrn_orient_matrix_UB_12 -0.102762
_diffrn_orient_matrix_UB_13 0.360676E-1
_diffrn_orient_matrix_UB_21 -0.470552E-1
_diffrn_orient_matrix_UB_22 -0.351538E-1
_diffrn_orient_matrix_UB_23 -0.54516E-1
_diffrn_orient_matrix_UB_31 0.419908E-1
_diffrn_orient_matrix_UB_32 0.1284E-2
_diffrn_orient_matrix_UB_33 -0.370721E-1
_diffrn_radiation_monochromator graphite
_diffrn_radiation_probe x-ray
_diffrn_radiation_type MoK\a
_diffrn_radiation_wavelength 0.71073
_diffrn_reflns_av_R_equivalents 0.064
_diffrn_reflns_limit_h_max 11
_diffrn_reflns_limit_h_min -11
_diffrn_reflns_limit_k_max 23
_diffrn_reflns_limit_k_min -23
_diffrn_reflns_limit_l_max 16
_diffrn_reflns_limit_l_min -16
_diffrn_reflns_number 4151
_diffrn_reflns_theta_full 27.48
_diffrn_reflns_theta_max 27.48
_diffrn_reflns_theta_min 2.28
_diffrn_source 'Enraf Nonius FR590'
_exptl_absorpt_coefficient_mu 0.094
_exptl_absorpt_correction_type none
_exptl_crystal_colour colorless
_exptl_crystal_density_diffrn 1.373
_exptl_crystal_density_method 'not measured'
_exptl_crystal_description plate
_exptl_crystal_F_000 848
_exptl_crystal_size_max 0.38
_exptl_crystal_size_mid 0.19
_exptl_crystal_size_min 0.04
_refine_diff_density_max 0.193
_refine_diff_density_min -0.197
_refine_diff_density_rms 0.043
_refine_ls_extinction_method none
_refine_ls_goodness_of_fit_ref 1.01
_refine_ls_hydrogen_treatment mixed
_refine_ls_matrix_type full
_refine_ls_number_parameters 140
_refine_ls_number_reflns 2229
_refine_ls_number_restraints 0
_refine_ls_restrained_S_all 1.01
_refine_ls_R_factor_all 0.0664
_refine_ls_R_factor_gt 0.0399
_refine_ls_shift/su_max 0
_refine_ls_shift/su_mean 0
_refine_ls_structure_factor_coef Fsqd
_refine_ls_weighting_details 'w=1/[\s^2^(Fo^2^)+(0.0492P)^2^+0.4269P] where P=(Fo^2^+2Fc^2^)/3'
_refine_ls_weighting_scheme calc
_refine_ls_wR_factor_gt 0.0896
_refine_ls_wR_factor_ref 0.0999
_reflns_number_gt 1617
_reflns_number_total 2229
_reflns_threshold_expression >2sigma(I)
_cod_data_source_file jo802476c_si_001.cif
_cod_data_source_block Paquette1573
_cod_original_sg_symbol_H-M Pbca
_cod_database_code 4024362

loop_
_symmetry_equiv_pos_as_xyz
'x, y, z'
'-x+1/2, -y, z+1/2'
'x+1/2, -y+1/2, -z'
'-x, y+1/2, -z+1/2'
'-x, -y, -z'
'x-1/2, y, -z-1/2'
'-x-1/2, y-1/2, z'
'x, -y-1/2, z-1/2'

loop_
_atom_site_label
_atom_site_type_symbol
_atom_site_fract_x
_atom_site_fract_y
_atom_site_fract_z
_atom_site_U_iso_or_equiv
_atom_site_adp_type
_atom_site_occupancy
_atom_site_symmetry_multiplicity
_atom_site_calc_flag
_atom_site_refinement_flags
_atom_site_disorder_assembly
_atom_site_disorder_group
C1 C 0.19652(14) 0.38436(7) 0.08822(11) 0.0193(3) Uani 1 1 d . . .
C2 C 0.27463(14) 0.41984(7) -0.00423(11) 0.0203(3) Uani 1 1 d . . .
C3 C 0.22071(16) 0.47302(8) -0.07601(11) 0.0244(3) Uani 1 1 d . . .
H3 H 0.12 0.4926 -0.0703 0.029 Uiso 1 1 calc R . .
C4 C 0.31922(16) 0.49660(8) -0.15650(12) 0.0283(3) Uani 1 1 d . . .
H4 H 0.2854 0.5327 -0.2073 0.034 Uiso 1 1 calc R . .
C5 C 0.46688(17) 0.46801(8) -0.16361(12) 0.0291(3) Uani 1 1 d . . .
H5 H 0.532 0.4847 -0.2197 0.035 Uiso 1 1 calc R . .
C6 C 0.52153(17) 0.41562(8) -0.09075(11) 0.0261(3) Uani 1 1 d . . .
H6 H 0.623 0.3968 -0.0956 0.031 Uiso 1 1 calc R . .
C7 C 0.42287(15) 0.39168(7) -0.01065(11) 0.0213(3) Uani 1 1 d . . .
C8 C 0.44917(14) 0.33622(7) 0.07781(11) 0.0209(3) Uani 1 1 d . . .
H8 H 0.5299 0.3554 0.1275 0.025 Uiso 1 1 calc R . .
C9 C 0.48810(16) 0.25649(8) 0.04284(12) 0.0270(3) Uani 1 1 d . . .
H9A H 0.4273 0.2432 -0.0214 0.032 Uiso 1 1 calc R . .
H9B H 0.5978 0.2536 0.0236 0.032 Uiso 1 1 calc R . .
C10 C 0.45440(16) 0.20198(8) 0.13121(12) 0.0299(4) Uani 1 1 d . . .
H10 H 0.5039 0.1546 0.1298 0.036 Uiso 1 1 calc R . .
C11 C 0.35929(16) 0.21643(8) 0.21110(12) 0.0279(3) Uani 1 1 d . . .
H11 H 0.3472 0.1793 0.265 0.033 Uiso 1 1 calc R . .
C12 C 0.26926(16) 0.28762(7) 0.22194(10) 0.0227(3) Uani 1 1 d . . .
H12 H 0.1586 0.2737 0.2182 0.027 Uiso 1 1 calc R . .
N N 0.29969(12) 0.33650(6) 0.13218(9) 0.0200(3) Uani 1 1 d . . .
O1 O 0.06417(10) 0.39430(5) 0.11976(8) 0.0251(2) Uani 1 1 d . . .
O2 O 0.29265(11) 0.32346(5) 0.32240(7) 0.0256(3) Uani 1 1 d . . .
H1O2 H 0.389(2) 0.3411(10) 0.3263(14) 0.046(5) Uiso 1 1 d . . .

loop_
_atom_site_aniso_label
_atom_site_aniso_U_11
_atom_site_aniso_U_22
_atom_site_aniso_U_33
_atom_site_aniso_U_23
_atom_site_aniso_U_13
_atom_site_aniso_U_12
C1 0.0196(7) 0.0176(6) 0.0207(7) -0.0043(5) -0.0032(5) 0.0006(5)
C2 0.0214(7) 0.0201(6) 0.0194(7) -0.0028(6) -0.0021(5) -0.0021(5)
C3 0.0251(7) 0.0226(7) 0.0256(7) -0.0006(6) -0.0048(6) -0.0020(5)
C4 0.0362(8) 0.0243(7) 0.0245(7) 0.0028(6) -0.0061(7) -0.0073(6)
C5 0.0334(8) 0.0302(8) 0.0235(7) -0.0033(6) 0.0053(7) -0.0111(6)
C6 0.0238(7) 0.0271(7) 0.0274(7) -0.0070(6) 0.0027(6) -0.0048(6)
C7 0.0222(7) 0.0214(7) 0.0202(7) -0.0064(6) -0.0030(5) -0.0020(5)
C8 0.0170(6) 0.0240(7) 0.0216(7) -0.0038(6) -0.0016(5) 0.0010(5)
C9 0.0250(7) 0.0263(7) 0.0296(8) -0.0065(6) -0.0004(6) 0.0037(6)
C10 0.0323(8) 0.0199(7) 0.0375(8) -0.0041(6) -0.0068(7) 0.0057(6)
C11 0.0298(8) 0.0230(7) 0.0307(8) 0.0028(6) -0.0063(7) 0.0010(6)
C12 0.0236(7) 0.0231(7) 0.0215(7) 0.0015(6) -0.0023(6) -0.0012(6)
N 0.0177(6) 0.0221(6) 0.0203(6) 0.0005(5) -0.0005(5) 0.0025(4)
O1 0.0186(5) 0.0272(5) 0.0294(5) 0.0008(4) 0.0016(4) 0.0031(4)
O2 0.0236(6) 0.0328(6) 0.0205(5) -0.0006(4) -0.0010(4) 0.0002(4)

loop_
_atom_type_symbol
_atom_type_description
_atom_type_scat_dispersion_real
_atom_type_scat_dispersion_imag
_atom_type_scat_source
C C 0.0033 0.0016 'International Tables Vol C Tables 4.2.6.8 and 6.1.1.4'
H H 0 0 'International Tables Vol C Tables 4.2.6.8 and 6.1.1.4'
N N 0.0061 0.0033 'International Tables Vol C Tables 4.2.6.8 and 6.1.1.4'
O O 0.0106 0.006 'International Tables Vol C Tables 4.2.6.8 and 6.1.1.4'

loop_
_geom_angle_atom_site_label_1
_geom_angle_atom_site_label_2
_geom_angle_atom_site_label_3
_geom_angle
_geom_angle_site_symmetry_1
_geom_angle_site_symmetry_3
_geom_angle_publ_flag
O1 C1 N 125.73(12) . . ?
O1 C1 C2 128.17(12) . . ?
N C1 C2 106.09(11) . . ?
C3 C2 C7 121.74(12) . . ?
C3 C2 C1 129.65(12) . . ?
C7 C2 C1 108.61(11) . . ?
C2 C3 C4 117.63(13) . . ?
C2 C3 H3 121.2 . . ?
C4 C3 H3 121.2 . . ?
C3 C4 C5 120.70(14) . . ?
C3 C4 H4 119.7 . . ?
C5 C4 H4 119.7 . . ?
C6 C5 C4 121.64(13) . . ?
C6 C5 H5 119.2 . . ?
C4 C5 H5 119.2 . . ?
C7 C6 C5 117.71(13) . . ?
C7 C6 H6 121.1 . . ?
C5 C6 H6 121.1 . . ?
C6 C7 C2 120.58(13) . . ?
C6 C7 C8 129.63(12) . . ?
C2 C7 C8 109.79(11) . . ?
N C8 C7 101.58(10) . . ?
N C8 C9 109.44(11) . . ?
C7 C8 C9 116.02(11) . . ?
N C8 H8 109.8 . . ?
C7 C8 H8 109.8 . . ?
C9 C8 H8 109.8 . . ?
C10 C9 C8 110.53(11) . . ?
C10 C9 H9A 109.5 . . ?
C8 C9 H9A 109.5 . . ?
C10 C9 H9B 109.5 . . ?
C8 C9 H9B 109.5 . . ?
H9A C9 H9B 108.1 . . ?
C11 C10 C9 123.42(13) . . ?
C11 C10 H10 118.3 . . ?
C9 C10 H10 118.3 . . ?
C10 C11 C12 124.22(13) . . ?
C10 C11 H11 117.9 . . ?
C12 C11 H11 117.9 . . ?
O2 C12 N 112.68(10) . . ?
O2 C12 C11 112.64(11) . . ?
N C12 C11 110.17(11) . . ?
O2 C12 H12 107 . . ?
N C12 H12 107 . . ?
C11 C12 H12 107 . . ?
C1 N C12 124.80(11) . . ?
C1 N C8 113.93(11) . . ?
C12 N C8 121.25(10) . . ?
C12 O2 H1O2 109.8(12) . . ?

loop_
_geom_bond_atom_site_label_1
_geom_bond_atom_site_label_2
_geom_bond_distance
_geom_bond_site_symmetry_2
_geom_bond_publ_flag
C1 O1 1.2349(15) . ?
C1 N 1.3579(16) . ?
C1 C2 1.4828(19) . ?
C2 C3 1.3875(19) . ?
C2 C7 1.3924(18) . ?
C3 C4 1.388(2) . ?
C3 H3 0.95 . ?
C4 C5 1.391(2) . ?
C4 H4 0.95 . ?
C5 C6 1.389(2) . ?
C5 H5 0.95 . ?
C6 C7 1.3876(19) . ?
C6 H6 0.95 . ?
C7 C8 1.5004(19) . ?
C8 N 1.4723(16) . ?
C8 C9 1.5267(18) . ?
C8 H8 1 . ?
C9 C10 1.500(2) . ?
C9 H9A 0.99 . ?
C9 H9B 0.99 . ?
C10 C11 1.323(2) . ?
C10 H10 0.95 . ?
C11 C12 1.5008(19) . ?
C11 H11 0.95 . ?
C12 O2 1.4221(16) . ?
C12 N 1.4445(16) . ?
C12 H12 1 . ?
O2 H1O2 0.898(18) . ?

loop_
_geom_hbond_atom_site_label_D
_geom_hbond_atom_site_label_H
_geom_hbond_atom_site_label_A
_geom_hbond_distance_DH
_geom_hbond_distance_HA
_geom_hbond_distance_DA
_geom_hbond_angle_DHA
_geom_hbond_site_symmetry_A
O2 H1O2 O1 0.898(18) 1.926(18) 2.7846(14) 159.5(17) 6_656

loop_
_geom_torsion_atom_site_label_1
_geom_torsion_atom_site_label_2
_geom_torsion_atom_site_label_3
_geom_torsion_atom_site_label_4
_geom_torsion
_geom_torsion_site_symmetry_1
_geom_torsion_site_symmetry_2
_geom_torsion_site_symmetry_3
_geom_torsion_site_symmetry_4
_geom_torsion_publ_flag
O1 C1 C2 C3 1.2(2) . . . . ?
N C1 C2 C3 -179.77(13) . . . . ?
O1 C1 C2 C7 -179.52(13) . . . . ?
N C1 C2 C7 -0.52(14) . . . . ?
C7 C2 C3 C4 1.1(2) . . . . ?
C1 C2 C3 C4 -179.71(13) . . . . ?
C2 C3 C4 C5 -0.5(2) . . . . ?
C3 C4 C5 C6 -0.4(2) . . . . ?
C4 C5 C6 C7 0.8(2) . . . . ?
C5 C6 C7 C2 -0.21(19) . . . . ?
C5 C6 C7 C8 179.78(13) . . . . ?
C3 C2 C7 C6 -0.8(2) . . . . ?
C1 C2 C7 C6 179.90(11) . . . . ?
C3 C2 C7 C8 179.24(12) . . . . ?
C1 C2 C7 C8 -0.09(14) . . . . ?
C6 C7 C8 N -179.39(13) . . . . ?
C2 C7 C8 N 0.60(13) . . . . ?
C6 C7 C8 C9 -60.83(18) . . . . ?
C2 C7 C8 C9 119.16(12) . . . . ?
N C8 C9 C10 -44.71(15) . . . . ?
C7 C8 C9 C10 -158.86(11) . . . . ?
C8 C9 C10 C11 20.92(19) . . . . ?
C9 C10 C11 C12 2.1(2) . . . . ?
C10 C11 C12 O2 -125.65(15) . . . . ?
C10 C11 C12 N 1.09(19) . . . . ?
O1 C1 N C12 1.8(2) . . . . ?
C2 C1 N C12 -177.23(11) . . . . ?
O1 C1 N C8 179.99(12) . . . . ?
C2 C1 N C8 0.96(14) . . . . ?
O2 C12 N C1 -86.11(15) . . . . ?
C11 C12 N C1 147.17(12) . . . . ?
O2 C12 N C8 95.83(13) . . . . ?
C11 C12 N C8 -30.89(16) . . . . ?
C7 C8 N C1 -0.98(14) . . . . ?
C9 C8 N C1 -124.15(12) . . . . ?
C7 C8 N C12 177.28(11) . . . . ?
C9 C8 N C12 54.10(15) . . . . ?
